data_7018601
loop_
_publ_author_name
'Zhang, Shaowei'
'Wang, Yuan'
'Zhao, Junwei'
'Ma, Pengtao'
'Wang, Jingping'
'Niu, Jingyang'

_publ_section_title
;
 Two types of oxalate-bridging rare-earth-substituted Keggin-type
 phosphotungstates {[(\a-PW(11)O(39))RE(H(2)O)](2)(C(2)O(4))}(10-) and
 {(\a-x-PW(10)O(38))RE(2)(C(2)O(4))(H(2)O)(2)}(3-).
;
_journal_issue 13
_journal_name_full 'Dalton transactions (Cambridge, England : 2003)'
_journal_page_first 3764
_journal_page_last 3772
_journal_paper_doi 10.1039/c2dt12202b
_journal_volume 41
_journal_year 2012
_chemical_formula_sum 'C42 H144 Dy2 N10 O94 P2 W22'
_chemical_formula_weight 6725.03
_chemical_name_systematic
;

?

;
_space_group_IT_number 14
_symmetry_cell_setting monoclinic
_symmetry_space_group_name_Hall '-P 2yn'
_symmetry_space_group_name_H-M 'P 1 21/n 1'
_atom_sites_solution_hydrogens geom
_atom_sites_solution_primary direct
_atom_sites_solution_secondary difmap
_audit_creation_method SHELXL-97
_cell_angle_alpha 90.00
_cell_angle_beta 102.916(5)
_cell_angle_gamma 90.00
_cell_formula_units_Z 2
_cell_length_a 18.635(5)
_cell_length_b 18.182(5)
_cell_length_c 20.635(5)
_cell_measurement_reflns_used 5209
_cell_measurement_temperature 296(2)
_cell_measurement_theta_max 26.47
_cell_measurement_theta_min 2.24
_cell_volume 6815(3)
_computing_cell_refinement 'Bruker SMART'
_computing_data_collection 'Bruker SMART'
_computing_data_reduction 'Bruker SAINT'
_computing_molecular_graphics 'Bruker SHELXTL'
_computing_publication_material 'Bruker SHELXTL'
_computing_structure_refinement 'SHELXL-97 (Sheldrick, 1997)'
_computing_structure_solution 'SHELXS-97 (Sheldrick, 1990)'
_diffrn_ambient_temperature 296(2)
_diffrn_measured_fraction_theta_full 0.996
_diffrn_measured_fraction_theta_max 0.996
_diffrn_measurement_device_type 'CCD area detector'
_diffrn_measurement_method 'phi and omega scans'
_diffrn_radiation_monochromator graphite
_diffrn_radiation_source 'fine-focus sealed tube'
_diffrn_radiation_type MoK\a
_diffrn_radiation_wavelength 0.71073
_diffrn_reflns_av_R_equivalents 0.0615
_diffrn_reflns_av_sigmaI/netI 0.0737
_diffrn_reflns_limit_h_max 20
_diffrn_reflns_limit_h_min -22
_diffrn_reflns_limit_k_max 21
_diffrn_reflns_limit_k_min -20
_diffrn_reflns_limit_l_max 24
_diffrn_reflns_limit_l_min -14
_diffrn_reflns_number 34152
_diffrn_reflns_theta_full 25.00
_diffrn_reflns_theta_max 25.00
_diffrn_reflns_theta_min 2.01
_exptl_absorpt_coefficient_mu 19.682
_exptl_absorpt_correction_T_max 0.1041
_exptl_absorpt_correction_T_min 0.0696
_exptl_absorpt_correction_type multi-scan
_exptl_absorpt_process_details SADABS
_exptl_crystal_colour 'light yellow'
_exptl_crystal_density_diffrn 3.277
_exptl_crystal_density_method 'not measured'
_exptl_crystal_description block
_exptl_crystal_F_000 6012
_exptl_crystal_size_max 0.29
_exptl_crystal_size_mid 0.26
_exptl_crystal_size_min 0.21
_refine_diff_density_max 1.670
_refine_diff_density_min -1.902
_refine_diff_density_rms 0.273
_refine_ls_extinction_method none
_refine_ls_goodness_of_fit_ref 1.024
_refine_ls_hydrogen_treatment constr
_refine_ls_matrix_type full
_refine_ls_number_parameters 748
_refine_ls_number_reflns 11966
_refine_ls_number_restraints 56
_refine_ls_restrained_S_all 1.023
_refine_ls_R_factor_all 0.0798
_refine_ls_R_factor_gt 0.0449
_refine_ls_shift/su_max 0.001
_refine_ls_shift/su_mean 0.000
_refine_ls_structure_factor_coef Fsqd
_refine_ls_weighting_details 'calc w=1/[\s^2^(Fo^2^)+(0.0389P)^2^+27.3102P] where P=(Fo^2^+2Fc^2^)/3'
_refine_ls_weighting_scheme calc
_refine_ls_wR_factor_gt 0.0968
_refine_ls_wR_factor_ref 0.1116
_reflns_number_gt 8123
_reflns_number_total 11966
_reflns_threshold_expression >2sigma(I)
_cod_data_source_file c2dt12202b.txt
_cod_data_source_block 2
_cod_depositor_comments
;
The following automatic conversions were performed:

'_symmetry_cell_setting' value 'Monoclinic' changed to 'monoclinic'
according to /home/saulius/struct/CIF-dictionaries/cif_core.dic
dictionary named 'cif_core.dic' version 2.4.1 from
2010-06-29.

'_exptl_absorpt_correction_type' value 'Multi-scan'
changed to 'multi-scan' according to
/home/saulius/struct/CIF-dictionaries/cif_core.dic dictionary named
'cif_core.dic' version 2.4.1 from 2010-06-29.

Automatic conversion script
Id: cif_fix_values 1715 2011-07-08 13:25:40Z adriana 
;
_cod_original_sg_symbol_H-M P2(1)/n
_cod_database_code 7018601

loop_
_symmetry_equiv_pos_as_xyz
'x, y, z'
'-x+1/2, y+1/2, -z+1/2'
'-x, -y, -z'
'x-1/2, -y-1/2, z-1/2'

loop_
_atom_site_label
_atom_site_type_symbol
_atom_site_fract_x
_atom_site_fract_y
_atom_site_fract_z
_atom_site_U_iso_or_equiv
_atom_site_adp_type
_atom_site_occupancy
_atom_site_symmetry_multiplicity
_atom_site_calc_flag
_atom_site_refinement_flags
W1 W 0.91334(4) 0.38736(3) 0.15466(3) 0.04094(17) Uani 1 1 d .
W2 W 0.83310(3) 0.31321(3) 0.27411(3) 0.03320(15) Uani 1 1 d .
W3 W 0.83419(4) 0.21907(4) 0.12802(3) 0.04219(17) Uani 1 1 d .
W4 W 0.91942(3) 0.15853(3) 0.37183(3) 0.03313(15) Uani 1 1 d .
W5 W 0.92066(4) 0.06093(3) 0.22778(3) 0.04093(17) Uani 1 1 d .
W6 W 1.07943(4) 0.08660(3) 0.34339(3) 0.04112(17) Uani 1 1 d .
W7 W 1.00814(4) 0.14255(4) 0.10053(3) 0.0515(2) Uani 1 1 d .
W8 W 1.16632(4) 0.16863(4) 0.21804(4) 0.04806(19) Uani 1 1 d .
W9 W 1.08599(4) 0.31342(4) 0.12576(3) 0.04881(19) Uani 1 1 d .
W10 W 1.16322(3) 0.27210(3) 0.37495(3) 0.03694(16) Uani 1 1 d .
W11 W 1.08574(3) 0.41610(3) 0.28270(3) 0.03452(16) Uani 1 1 d .
Dy1 Dy 1.00143(4) 0.35636(3) 0.42119(3) 0.02911(16) Uani 1 1 d .
P1 P 1.00337(19) 0.24155(17) 0.25066(16) 0.0224(7) Uani 1 1 d .
O1 O 0.8888(6) 0.4653(5) 0.1099(5) 0.057(3) Uani 1 1 d .
O2 O 0.7534(5) 0.3391(6) 0.2951(5) 0.051(3) Uani 1 1 d .
O3 O 0.7619(6) 0.1931(6) 0.0693(5) 0.064(3) Uani 1 1 d .
O4 O 0.8716(6) 0.1284(6) 0.4285(5) 0.052(3) Uani 1 1 d .
O5 O 0.8794(6) -0.0202(6) 0.2010(6) 0.062(3) Uani 1 1 d .
O6 O 1.1331(6) 0.0198(5) 0.3874(6) 0.061(3) Uani 1 1 d .
O7 O 0.9938(7) 0.0910(7) 0.0314(5) 0.071(4) Uani 1 1 d .
O8 O 1.2494(6) 0.1305(6) 0.2198(6) 0.066(3) Uani 1 1 d .
O9 O 1.1196(7) 0.3656(7) 0.0700(6) 0.071(4) Uani 1 1 d .
O10 O 1.2512(5) 0.2646(6) 0.4210(5) 0.057(3) Uani 1 1 d .
O11 O 1.1222(6) 0.4993(6) 0.2713(5) 0.053(3) Uani 1 1 d .
O12 O 0.8451(5) 0.3886(5) 0.2107(5) 0.040(2) Uani 1 1 d .
O13 O 0.7876(5) 0.2573(6) 0.1912(5) 0.042(3) Uani 1 1 d .
O14 O 0.8489(5) 0.3176(5) 0.1010(5) 0.047(3) Uani 1 1 d .
O15 O 1.0066(5) 0.0969(5) 0.3939(5) 0.042(3) Uani 1 1 d .
O16 O 0.9770(6) 0.0800(5) 0.1610(5) 0.050(3) Uani 1 1 d .
O17 O 0.9179(6) 0.1891(6) 0.0928(5) 0.051(3) Uani 1 1 d .
O18 O 1.0101(6) 0.0267(5) 0.2851(5) 0.046(3) Uani 1 1 d .
O19 O 1.0449(6) 0.2305(6) 0.0699(5) 0.056(3) Uani 1 1 d .
O20 O 1.1675(6) 0.2490(6) 0.1572(5) 0.055(3) Uani 1 1 d .
O21 O 0.9893(6) 0.3503(5) 0.1146(5) 0.052(3) Uani 1 1 d .
O22 O 1.1104(5) 0.3664(5) 0.2026(5) 0.044(3) Uani 1 1 d .
O23 O 1.1065(6) 0.1193(5) 0.1410(5) 0.052(3) Uani 1 1 d .
O24 O 0.8866(6) 0.0781(5) 0.3033(5) 0.046(3) Uani 1 1 d .
O25 O 1.1155(5) 0.3079(5) 0.4331(5) 0.039(2) Uani 1 1 d .
O26 O 0.9885(5) 0.4199(5) 0.2223(4) 0.036(2) Uani 1 1 d .
O27 O 0.8555(5) 0.1313(5) 0.1794(5) 0.041(3) Uani 1 1 d .
O28 O 1.1251(5) 0.1018(5) 0.2701(5) 0.044(3) Uani 1 1 d .
O29 O 1.1845(5) 0.2300(5) 0.2885(5) 0.041(3) Uani 1 1 d .
O30 O 0.8502(5) 0.2179(5) 0.3141(4) 0.034(2) Uani 1 1 d .
O31 O 1.1684(5) 0.3657(5) 0.3316(5) 0.042(3) Uani 1 1 d .
O32 O 0.9029(5) 0.3522(5) 0.3352(4) 0.036(2) Uani 1 1 d .
O33 O 1.0477(5) 0.4339(5) 0.3531(4) 0.033(2) Uani 1 1 d .
O34 O 1.1262(5) 0.1729(5) 0.3791(4) 0.035(2) Uani 1 1 d .
O35 O 0.9671(5) 0.2361(5) 0.4103(4) 0.035(2) Uani 1 1 d .
O36 O 0.9299(5) 0.2742(5) 0.2169(4) 0.032(2) Uani 1 1 d .
O37 O 0.9886(5) 0.1699(5) 0.2833(4) 0.032(2) Uani 1 1 d .
O38 O 1.0468(5) 0.2241(5) 0.1961(5) 0.038(2) Uani 1 1 d .
O39 O 1.0464(5) 0.2936(5) 0.3013(4) 0.031(2) Uani 1 1 d .
O40 O 0.9317(5) 0.4606(5) 0.4386(5) 0.036(2) Uani 1 1 d .
C1 C 0.9600(7) 0.5077(8) 0.4810(7) 0.030(3) Uani 1 1 d .
C2 C 1.1797(19) 0.067(2) 0.5663(19) 0.186(16) Uani 1 1 d .
H2A H 1.1706 0.0595 0.5191 0.279 Uiso 1 1 calc R
H2B H 1.1832 0.0203 0.5883 0.279 Uiso 1 1 calc R
H2C H 1.2250 0.0935 0.5809 0.279 Uiso 1 1 calc R
C3 C 1.1393(18) 0.1171(18) 0.6534(12) 0.175(17) Uani 1 1 d .
H3A H 1.1019 0.1453 0.6675 0.263 Uiso 1 1 calc R
H3B H 1.1857 0.1421 0.6663 0.263 Uiso 1 1 calc R
H3C H 1.1430 0.0695 0.6740 0.263 Uiso 1 1 calc R
C4 C 1.0531(13) 0.0690(12) 0.5602(12) 0.143(14) Uani 1 1 d .
H4A H 1.0129 0.0974 0.5690 0.214 Uiso 1 1 calc R
H4B H 1.0561 0.0231 0.5836 0.214 Uiso 1 1 calc R
H4C H 1.0451 0.0598 0.5134 0.214 Uiso 1 1 calc R
C5 C 1.1191(15) 0.1768(12) 0.5505(11) 0.114(10) Uani 1 1 d .
H5A H 1.0792 0.2059 0.5589 0.171 Uiso 1 1 calc R
H5B H 1.1127 0.1695 0.5034 0.171 Uiso 1 1 calc R
H5C H 1.1648 0.2019 0.5674 0.171 Uiso 1 1 calc R
C6 C 0.6956(19) 0.119(2) 0.2731(12) 0.22(2) Uani 1 1 d .
H6A H 0.6674 0.1538 0.2921 0.334 Uiso 1 1 calc R
H6B H 0.7381 0.1432 0.2637 0.334 Uiso 1 1 calc R
H6C H 0.7112 0.0797 0.3039 0.334 Uiso 1 1 calc R
C7 C 0.6331(14) 0.1465(13) 0.1632(12) 0.112(8) Uani 1 1 d U
H7A H 0.6024 0.1831 0.1769 0.169 Uiso 1 1 calc R
H7B H 0.6069 0.1238 0.1228 0.169 Uiso 1 1 calc R
H7C H 0.6770 0.1693 0.1557 0.169 Uiso 1 1 calc R
C8 C 0.7010(14) 0.0360(15) 0.1873(16) 0.139(12) Uani 1 1 d .
H8A H 0.7162 -0.0026 0.2192 0.208 Uiso 1 1 calc R
H8B H 0.7436 0.0608 0.1792 0.208 Uiso 1 1 calc R
H8C H 0.6733 0.0153 0.1465 0.208 Uiso 1 1 calc R
C9 C 0.5899(11) 0.0537(12) 0.2261(13) 0.113(10) Uani 1 1 d .
H9A H 0.5593 0.0877 0.2433 0.170 Uiso 1 1 calc R
H9B H 0.6053 0.0150 0.2578 0.170 Uiso 1 1 calc R
H9C H 0.5626 0.0332 0.1851 0.170 Uiso 1 1 calc R
C10 C 1.355(2) 0.104(2) 0.3481(14) 0.33(3) Uiso 1 1 d DU
H10A H 1.3397 0.0573 0.3271 0.494 Uiso 1 1 calc R
H10B H 1.3962 0.1221 0.3321 0.494 Uiso 1 1 calc R
H10C H 1.3152 0.1380 0.3379 0.494 Uiso 1 1 calc R
C11 C 1.4328(16) 0.0394(14) 0.434(2) 0.35(4) Uani 1 1 d DU
H11A H 1.4165 -0.0051 0.4099 0.529 Uiso 1 1 calc R
H11B H 1.4438 0.0297 0.4806 0.529 Uiso 1 1 calc R
H11C H 1.4762 0.0572 0.4210 0.529 Uiso 1 1 calc R
C12 C 1.403(2) 0.1621(17) 0.4480(19) 0.32(3) Uiso 1 1 d DU
H12A H 1.4160 0.1568 0.4955 0.474 Uiso 1 1 calc R
H12B H 1.3654 0.1989 0.4361 0.474 Uiso 1 1 calc R
H12C H 1.4457 0.1768 0.4324 0.474 Uiso 1 1 calc R
C13 C 1.3141(17) 0.0719(19) 0.4435(18) 0.26(2) Uiso 1 1 d DU
H13A H 1.2939 0.0272 0.4222 0.392 Uiso 1 1 calc R
H13B H 1.2775 0.1100 0.4346 0.392 Uiso 1 1 calc R
H13C H 1.3291 0.0641 0.4906 0.392 Uiso 1 1 calc R
C14 C 0.760(3) -0.072(3) -0.063(2) 0.34(3) Uani 1 1 d DU
H14A H 0.7661 -0.0428 -0.0996 0.511 Uiso 1 1 calc R
H14B H 0.7100 -0.0900 -0.0710 0.511 Uiso 1 1 calc R
H14C H 0.7931 -0.1132 -0.0573 0.511 Uiso 1 1 calc R
C15 C 0.8561(18) -0.036(4) 0.028(2) 0.39(4) Uani 1 1 d DU
H15A H 0.8832 -0.0015 0.0075 0.591 Uiso 1 1 calc R
H15B H 0.8705 -0.0853 0.0189 0.591 Uiso 1 1 calc R
H15C H 0.8664 -0.0281 0.0748 0.591 Uiso 1 1 calc R
C16 C 0.758(3) -0.090(2) 0.040(2) 0.35(3) Uani 1 1 d DU
H16A H 0.7875 -0.1317 0.0340 0.525 Uiso 1 1 calc R
H16B H 0.7068 -0.1025 0.0257 0.525 Uiso 1 1 calc R
H16C H 0.7685 -0.0765 0.0860 0.525 Uiso 1 1 calc R
C17 C 0.738(2) 0.0461(18) 0.0027(19) 0.24(2) Uani 1 1 d DU
H17A H 0.7548 0.0809 -0.0256 0.355 Uiso 1 1 calc R
H17B H 0.7497 0.0638 0.0477 0.355 Uiso 1 1 calc R
H17C H 0.6857 0.0400 -0.0117 0.355 Uiso 1 1 calc R
C18 C 1.154(2) -0.181(2) 0.1833(19) 0.201(16) Uiso 1 1 d DU
H18A H 1.1759 -0.1643 0.1482 0.301 Uiso 1 1 calc R
H18B H 1.1080 -0.2054 0.1645 0.301 Uiso 1 1 calc R
H18C H 1.1865 -0.2157 0.2107 0.301 Uiso 1 1 calc R
C19 C 1.092(3) -0.080(3) 0.160(2) 0.34(3) Uiso 1 1 d DU
H19A H 1.1215 -0.0758 0.1281 0.508 Uiso 1 1 calc R
H19B H 1.0748 -0.0317 0.1693 0.508 Uiso 1 1 calc R
H19C H 1.0503 -0.1109 0.1435 0.508 Uiso 1 1 calc R
C20 C 1.198(3) -0.057(3) 0.212(4) 0.42(4) Uiso 1 1 d DU
H20A H 1.2053 -0.0648 0.1682 0.625 Uiso 1 1 calc R
H20B H 1.2442 -0.0640 0.2439 0.625 Uiso 1 1 calc R
H20C H 1.1810 -0.0078 0.2162 0.625 Uiso 1 1 calc R
C21 C 1.080(3) -0.123(3) 0.271(3) 0.32(3) Uiso 1 1 d DU
H21A H 1.1011 -0.1484 0.3110 0.476 Uiso 1 1 calc R
H21B H 1.0387 -0.1509 0.2460 0.476 Uiso 1 1 calc R
H21C H 1.0630 -0.0754 0.2808 0.476 Uiso 1 1 calc R
N1 N 1.1201(10) 0.1087(9) 0.5820(8) 0.073(5) Uani 1 1 d .
N2 N 0.6527(9) 0.0912(9) 0.2146(9) 0.075(5) Uani 1 1 d .
N3 N 1.3763(10) 0.0934(9) 0.4183(10) 0.125(7) Uani 1 1 d DU
N4 N 0.7753(13) -0.0266(15) -0.0007(12) 0.163(11) Uani 1 1 d DU
N5 N 1.140(3) -0.114(2) 0.227(2) 0.259(18) Uiso 1 1 d DU
O1W O 0.9635(7) 0.3234(6) 0.5186(5) 0.070(4) Uani 1 1 d .
O41 O 1.0691(5) 0.4350(5) 0.5038(5) 0.038(2) Uani 1 1 d .
O2W O 0.9320(8) 0.4201(6) 0.6040(6) 0.078(4) Uani 1 1 d .
O3W O 1.3910(11) 0.1681(9) 0.1971(10) 0.140(8) Uani 1 1 d .
O4W O 0.9057(15) 0.1985(11) 0.5567(12) 0.194(11) Uani 1 1 d .
O5W O 0.901(2) 0.6150(12) 0.0790(12) 0.117(13) Uani 0.50 1 d P
O6W O 0.6037(13) 0.3194(12) 0.3128(17) 0.094(10) Uani 0.50 1 d P
O7W O 1.5093(16) 0.2047(14) 0.3031(19) 0.113(12) Uani 0.50 1 d P
O8W O 0.793(3) 0.238(2) 0.610(2) 0.183(18) Uiso 0.50 1 d P

loop_
_atom_site_aniso_label
_atom_site_aniso_U_11
_atom_site_aniso_U_22
_atom_site_aniso_U_33
_atom_site_aniso_U_23
_atom_site_aniso_U_13
_atom_site_aniso_U_12
W1 0.0532(4) 0.0405(4) 0.0285(3) 0.0045(3) 0.0079(3) 0.0057(3)
W2 0.0298(3) 0.0386(3) 0.0306(3) -0.0058(3) 0.0054(3) 0.0040(3)
W3 0.0472(4) 0.0481(4) 0.0288(3) -0.0090(3) 0.0031(3) -0.0015(3)
W4 0.0393(4) 0.0292(3) 0.0335(3) -0.0009(3) 0.0138(3) -0.0037(3)
W5 0.0498(4) 0.0302(3) 0.0447(4) -0.0109(3) 0.0147(3) -0.0030(3)
W6 0.0447(4) 0.0309(3) 0.0495(4) 0.0026(3) 0.0143(3) 0.0092(3)
W7 0.0681(5) 0.0526(4) 0.0417(4) -0.0186(3) 0.0287(4) 0.0003(4)
W8 0.0474(4) 0.0460(4) 0.0606(5) -0.0093(4) 0.0328(4) 0.0077(3)
W9 0.0678(5) 0.0502(4) 0.0397(4) -0.0023(3) 0.0360(4) -0.0001(4)
W10 0.0288(3) 0.0400(3) 0.0430(4) -0.0028(3) 0.0101(3) 0.0033(3)
W11 0.0391(4) 0.0323(3) 0.0367(4) -0.0011(3) 0.0179(3) -0.0038(3)
Dy1 0.0319(4) 0.0303(4) 0.0261(4) -0.0038(3) 0.0084(3) 0.0009(3)
P1 0.0291(19) 0.0172(16) 0.0232(18) -0.0004(14) 0.0110(15) 0.0025(14)
O1 0.080(8) 0.042(6) 0.038(6) -0.005(5) -0.010(6) 0.002(6)
O2 0.036(6) 0.070(7) 0.046(7) -0.007(6) 0.010(5) 0.014(5)
O3 0.063(8) 0.077(8) 0.041(7) -0.015(6) -0.009(6) -0.005(6)
O4 0.063(7) 0.048(6) 0.050(7) 0.000(6) 0.027(6) -0.010(6)
O5 0.076(8) 0.043(6) 0.070(8) -0.023(6) 0.022(7) -0.014(6)
O6 0.057(7) 0.039(6) 0.083(9) 0.002(6) 0.009(7) 0.014(5)
O7 0.096(10) 0.081(9) 0.045(7) -0.039(7) 0.031(7) -0.001(7)
O8 0.050(7) 0.069(8) 0.089(9) -0.011(7) 0.034(7) 0.018(6)
O9 0.100(10) 0.069(8) 0.058(8) 0.010(7) 0.050(7) -0.004(7)
O10 0.037(6) 0.068(7) 0.057(8) -0.003(6) -0.007(5) 0.019(6)
O11 0.057(7) 0.051(7) 0.058(7) -0.012(6) 0.029(6) -0.007(5)
O12 0.047(6) 0.034(5) 0.038(6) -0.005(5) 0.006(5) 0.004(5)
O13 0.031(6) 0.064(7) 0.030(6) -0.012(5) 0.003(4) 0.004(5)
O14 0.048(6) 0.055(6) 0.030(6) -0.002(5) -0.005(5) -0.004(5)
O15 0.056(7) 0.032(5) 0.038(6) 0.004(5) 0.013(5) 0.004(5)
O16 0.061(7) 0.038(6) 0.052(7) -0.016(5) 0.015(6) 0.006(5)
O17 0.067(8) 0.055(7) 0.034(6) -0.012(5) 0.016(6) -0.002(6)
O18 0.063(7) 0.035(6) 0.044(6) -0.011(5) 0.019(6) 0.002(5)
O19 0.078(8) 0.062(7) 0.040(7) -0.006(6) 0.040(6) 0.005(6)
O20 0.063(8) 0.057(7) 0.056(7) -0.016(6) 0.039(6) 0.002(6)
O21 0.070(8) 0.053(7) 0.038(6) -0.005(5) 0.025(6) 0.014(6)
O22 0.049(6) 0.054(6) 0.038(6) -0.005(5) 0.031(5) 0.006(5)
O23 0.068(8) 0.045(6) 0.053(7) -0.013(6) 0.035(6) 0.004(6)
O24 0.053(7) 0.028(5) 0.061(7) -0.005(5) 0.025(6) 0.000(5)
O25 0.025(5) 0.051(6) 0.036(6) -0.008(5) -0.002(4) 0.006(5)
O26 0.050(6) 0.027(5) 0.032(5) 0.000(4) 0.012(5) 0.009(4)
O27 0.048(6) 0.038(6) 0.039(6) -0.004(5) 0.010(5) -0.009(5)
O28 0.052(7) 0.031(5) 0.051(7) -0.014(5) 0.018(5) 0.005(5)
O29 0.032(6) 0.049(6) 0.048(6) -0.002(5) 0.024(5) 0.005(5)
O30 0.037(6) 0.037(5) 0.028(5) -0.009(4) 0.007(4) 0.001(4)
O31 0.032(6) 0.042(6) 0.053(7) -0.007(5) 0.015(5) 0.003(5)
O32 0.038(6) 0.040(6) 0.029(5) -0.007(5) 0.005(4) 0.010(5)
O33 0.035(5) 0.029(5) 0.032(5) -0.004(4) 0.001(4) 0.006(4)
O34 0.036(6) 0.042(6) 0.027(5) 0.005(5) 0.007(4) 0.008(5)
O35 0.047(6) 0.027(5) 0.030(5) 0.009(4) 0.010(5) 0.009(4)
O36 0.038(6) 0.033(5) 0.028(5) 0.003(4) 0.014(4) 0.007(4)
O37 0.031(5) 0.035(5) 0.028(5) -0.010(4) 0.005(4) 0.003(4)
O38 0.045(6) 0.039(6) 0.033(6) -0.012(5) 0.017(5) 0.004(5)
O39 0.035(5) 0.029(5) 0.031(5) -0.005(4) 0.011(4) 0.001(4)
O40 0.035(6) 0.035(5) 0.039(6) -0.019(5) 0.010(5) -0.008(4)
C1 0.031(8) 0.033(8) 0.032(8) 0.011(7) 0.017(7) 0.000(7)
C2 0.14(3) 0.22(4) 0.19(4) 0.05(3) 0.03(3) -0.01(3)
C3 0.22(4) 0.22(3) 0.068(18) 0.01(2) -0.02(2) -0.13(3)
C4 0.14(2) 0.113(19) 0.12(2) 0.063(17) -0.079(18) -0.098(17)
C5 0.17(3) 0.084(16) 0.083(17) 0.031(14) 0.014(17) -0.049(17)
C6 0.21(4) 0.40(6) 0.053(17) -0.06(3) 0.01(2) -0.14(4)
C7 0.113(11) 0.110(11) 0.111(12) 0.019(9) 0.018(9) -0.005(9)
C8 0.083(19) 0.13(2) 0.20(3) -0.05(2) 0.03(2) -0.003(17)
C9 0.061(15) 0.109(18) 0.16(2) 0.050(18) -0.001(15) -0.042(13)
C11 0.19(4) 0.08(2) 0.82(13) 0.06(4) 0.18(6) 0.05(2)
C14 0.43(7) 0.34(6) 0.23(3) -0.18(4) 0.01(5) 0.01(6)
C15 0.16(2) 0.80(10) 0.20(4) -0.09(6) -0.03(3) 0.20(4)
C16 0.45(6) 0.26(4) 0.22(4) 0.10(4) -0.19(4) 0.00(5)
C17 0.27(5) 0.18(3) 0.32(6) -0.01(3) 0.17(5) 0.07(3)
N1 0.076(12) 0.072(11) 0.057(11) 0.016(9) -0.014(9) -0.021(9)
N2 0.061(11) 0.074(11) 0.077(12) 0.028(10) -0.013(9) -0.005(9)
N3 0.118(10) 0.122(10) 0.130(11) 0.021(9) 0.018(8) 0.003(8)
N4 0.148(18) 0.20(2) 0.113(19) -0.046(16) -0.029(16) 0.08(2)
O1W 0.125(11) 0.058(7) 0.041(7) -0.009(6) 0.048(7) -0.028(7)
O41 0.027(5) 0.037(6) 0.042(6) -0.009(5) -0.006(5) 0.011(4)
O2W 0.113(11) 0.063(8) 0.071(9) -0.025(7) 0.048(8) -0.023(8)
O3W 0.178(18) 0.098(12) 0.187(19) -0.062(13) 0.131(16) -0.047(12)
O4W 0.30(3) 0.118(15) 0.22(2) 0.016(16) 0.18(2) -0.021(17)
O5W 0.29(4) 0.036(14) 0.041(15) 0.010(12) 0.06(2) -0.01(2)
O6W 0.055(16) 0.048(14) 0.18(3) 0.026(18) 0.023(18) -0.027(12)
O7W 0.08(2) 0.064(18) 0.19(4) -0.02(2) 0.01(2) -0.001(15)

loop_
_atom_type_symbol
_atom_type_description
_atom_type_scat_dispersion_real
_atom_type_scat_dispersion_imag
_atom_type_scat_source
C C 0.0033 0.0016 'International Tables Vol C Tables 4.2.6.8 and 6.1.1.4'
H H 0.0000 0.0000 'International Tables Vol C Tables 4.2.6.8 and 6.1.1.4'
N N 0.0061 0.0033 'International Tables Vol C Tables 4.2.6.8 and 6.1.1.4'
O O 0.0106 0.0060 'International Tables Vol C Tables 4.2.6.8 and 6.1.1.4'
P P 0.1023 0.0942 'International Tables Vol C Tables 4.2.6.8 and 6.1.1.4'
Dy Dy -0.1892 4.4098 'International Tables Vol C Tables 4.2.6.8 and 6.1.1.4'
W W -0.8490 6.8722 'International Tables Vol C Tables 4.2.6.8 and 6.1.1.4'

loop_
_geom_angle_atom_site_label_1
_geom_angle_atom_site_label_2
_geom_angle_atom_site_label_3
_geom_angle
_geom_angle_site_symmetry_1
_geom_angle_site_symmetry_3
O1 W1 O26 102.2(4) . .
O1 W1 O12 100.7(5) . .
O26 W1 O12 91.9(4) . .
O1 W1 O21 101.2(5) . .
O26 W1 O21 85.9(4) . .
O12 W1 O21 158.0(4) . .
O1 W1 O14 100.4(4) . .
O26 W1 O14 157.3(4) . .
O12 W1 O14 86.7(4) . .
O21 W1 O14 86.9(5) . .
O1 W1 O36 172.0(5) . .
O26 W1 O36 83.4(3) . .
O12 W1 O36 73.1(3) . .
O21 W1 O36 84.9(4) . .
O14 W1 O36 74.5(4) . .
O2 W2 O32 104.8(5) . .
O2 W2 O30 102.2(5) . .
O32 W2 O30 91.8(4) . .
O2 W2 O12 102.4(5) . .
O32 W2 O12 91.1(4) . .
O30 W2 O12 153.6(4) . .
O2 W2 O13 97.5(4) . .
O32 W2 O13 157.7(4) . .
O30 W2 O13 84.7(4) . .
O12 W2 O13 82.8(4) . .
O2 W2 O36 166.4(4) . .
O32 W2 O36 87.4(4) . .
O30 W2 O36 82.9(3) . .
O12 W2 O36 71.0(3) . .
O13 W2 O36 70.3(3) . .
O3 W3 O13 100.9(5) . .
O3 W3 O27 101.6(5) . .
O13 W3 O27 89.8(4) . .
O3 W3 O14 101.4(5) . .
O13 W3 O14 88.5(5) . .
O27 W3 O14 156.8(4) . .
O3 W3 O17 103.5(5) . .
O13 W3 O17 155.5(4) . .
O27 W3 O17 83.5(4) . .
O14 W3 O17 88.5(4) . .
O3 W3 O36 171.3(5) . .
O13 W3 O36 72.5(3) . .
O27 W3 O36 84.3(3) . .
O14 W3 O36 73.1(3) . .
O17 W3 O36 83.4(4) . .
O4 W4 O35 103.7(5) . .
O4 W4 O30 103.2(5) . .
O35 W4 O30 91.8(4) . .
O4 W4 O15 101.0(5) . .
O35 W4 O15 92.6(4) . .
O30 W4 O15 153.6(4) . .
O4 W4 O24 97.1(4) . .
O35 W4 O24 159.2(4) . .
O30 W4 O24 85.1(4) . .
O15 W4 O24 81.6(4) . .
O4 W4 O37 166.0(4) . .
O35 W4 O37 88.4(4) . .
O30 W4 O37 83.2(3) . .
O15 W4 O37 71.0(3) . .
O24 W4 O37 70.8(3) . .
O5 W5 O24 101.9(5) . .
O5 W5 O27 103.1(5) . .
O24 W5 O27 91.8(4) . .
O5 W5 O18 100.7(5) . .
O24 W5 O18 87.1(4) . .
O27 W5 O18 155.9(4) . .
O5 W5 O16 101.7(5) . .
O24 W5 O16 156.4(4) . .
O27 W5 O16 83.6(4) . .
O18 W5 O16 87.9(4) . .
O5 W5 O37 171.3(5) . .
O24 W5 O37 73.2(4) . .
O27 W5 O37 84.5(3) . .
O18 W5 O37 72.1(3) . .
O16 W5 O37 83.3(4) . .
O6 W6 O34 102.9(4) . .
O6 W6 O15 100.6(5) . .
O34 W6 O15 91.6(4) . .
O6 W6 O18 99.5(5) . .
O34 W6 O18 157.6(4) . .
O15 W6 O18 86.3(4) . .
O6 W6 O28 102.3(5) . .
O34 W6 O28 86.6(4) . .
O15 W6 O28 156.8(4) . .
O18 W6 O28 86.7(4) . .
O6 W6 O37 171.5(4) . .
O34 W6 O37 83.5(3) . .
O15 W6 O37 73.3(3) . .
O18 W6 O37 74.5(4) . .
O28 W6 O37 83.5(4) . .
O7 W7 O17 102.3(5) . .
O7 W7 O16 102.3(5) . .
O17 W7 O16 85.6(5) . .
O7 W7 O23 101.9(5) . .
O17 W7 O23 155.8(4) . .
O16 W7 O23 89.1(5) . .
O7 W7 O19 100.8(5) . .
O17 W7 O19 88.6(5) . .
O16 W7 O19 156.8(4) . .
O23 W7 O19 87.1(5) . .
O7 W7 O38 170.9(5) . .
O17 W7 O38 83.7(4) . .
O16 W7 O38 84.8(4) . .
O23 W7 O38 72.3(4) . .
O19 W7 O38 72.3(4) . .
O8 W8 O29 103.3(5) . .
O8 W8 O28 102.2(5) . .
O29 W8 O28 88.1(4) . .
O8 W8 O20 100.4(5) . .
O29 W8 O20 91.6(4) . .
O28 W8 O20 156.8(4) . .
O8 W8 O23 100.6(5) . .
O29 W8 O23 156.1(4) . .
O28 W8 O23 86.4(4) . .
O20 W8 O23 84.6(4) . .
O8 W8 O38 170.5(5) . .
O29 W8 O38 83.7(4) . .
O28 W8 O38 84.2(4) . .
O20 W8 O38 72.7(4) . .
O23 W8 O38 72.6(4) . .
O9 W9 O22 103.5(5) . .
O9 W9 O21 101.7(5) . .
O22 W9 O21 87.9(4) . .
O9 W9 O20 100.7(5) . .
O22 W9 O20 90.2(4) . .
O21 W9 O20 157.3(4) . .
O9 W9 O19 100.7(5) . .
O22 W9 O19 155.8(4) . .
O21 W9 O19 88.0(5) . .
O20 W9 O19 84.5(5) . .
O9 W9 O38 170.9(5) . .
O22 W9 O38 83.2(4) . .
O21 W9 O38 84.4(4) . .
O20 W9 O38 72.9(4) . .
O19 W9 O38 72.7(4) . .
O10 W10 O25 102.5(5) . .
O10 W10 O31 100.8(5) . .
O25 W10 O31 94.3(4) . .
O10 W10 O34 102.0(5) . .
O25 W10 O34 94.2(4) . .
O31 W10 O34 153.3(4) . .
O10 W10 O29 96.1(5) . .
O25 W10 O29 161.3(4) . .
O31 W10 O29 83.6(4) . .
O34 W10 O29 80.3(4) . .
O10 W10 O39 172.4(5) . .
O25 W10 O39 81.2(3) . .
O31 W10 O39 72.2(3) . .
O34 W10 O39 84.2(3) . .
O29 W10 O39 80.5(3) . .
O11 W11 O33 101.3(4) . .
O11 W11 O31 101.8(5) . .
O33 W11 O31 94.5(4) . .
O11 W11 O26 102.9(5) . .
O33 W11 O26 91.9(4) . .
O31 W11 O26 152.8(4) . .
O11 W11 O22 96.6(5) . .
O33 W11 O22 161.9(4) . .
O31 W11 O22 85.0(4) . .
O26 W11 O22 80.9(4) . .
O11 W11 O39 174.3(4) . .
O33 W11 O39 81.2(3) . .
O31 W11 O39 72.8(4) . .
O26 W11 O39 82.1(3) . .
O22 W11 O39 81.3(4) . .
O32 Dy1 O25 130.8(3) . .
O32 Dy1 O35 74.2(3) . .
O25 Dy1 O35 82.7(3) . .
O32 Dy1 O33 83.6(3) . .
O25 Dy1 O33 80.4(3) . .
O35 Dy1 O33 131.8(3) . .
O32 Dy1 O1W 108.5(4) . .
O25 Dy1 O1W 105.2(4) . .
O35 Dy1 O1W 73.0(4) . .
O33 Dy1 O1W 155.1(3) . .
O32 Dy1 O41 143.0(3) . .
O25 Dy1 O41 79.6(3) . .
O35 Dy1 O41 138.2(3) . .
O33 Dy1 O41 81.8(3) . .
O1W Dy1 O41 75.6(4) . .
O32 Dy1 O40 76.6(3) . .
O25 Dy1 O40 145.9(3) . .
O35 Dy1 O40 129.2(3) . .
O33 Dy1 O40 84.0(3) . .
O1W Dy1 O40 78.2(4) . .
O41 Dy1 O40 68.2(3) . .
O39 P1 O36 111.1(5) . .
O39 P1 O37 110.7(5) . .
O36 P1 O37 107.8(5) . .
O39 P1 O38 110.3(5) . .
O36 P1 O38 108.1(5) . .
O37 P1 O38 108.7(5) . .
W1 O12 W2 126.5(5) . .
W3 O13 W2 127.9(5) . .
W3 O14 W1 124.2(5) . .
W6 O15 W4 126.3(5) . .
W7 O16 W5 151.5(5) . .
W7 O17 W3 152.1(6) . .
W6 O18 W5 125.4(5) . .
W7 O19 W9 125.2(5) . .
W9 O20 W8 124.1(5) . .
W9 O21 W1 148.3(6) . .
W9 O22 W11 152.6(6) . .
W7 O23 W8 125.6(5) . .
W5 O24 W4 127.3(5) . .
W10 O25 Dy1 132.2(5) . .
W1 O26 W11 155.7(5) . .
W5 O27 W3 152.9(6) . .
W8 O28 W6 148.1(5) . .
W8 O29 W10 152.9(5) . .
W4 O30 W2 144.5(5) . .
W11 O31 W10 123.9(5) . .
W2 O32 Dy1 158.0(5) . .
W11 O33 Dy1 131.4(4) . .
W6 O34 W10 154.7(5) . .
W4 O35 Dy1 156.6(5) . .
P1 O36 W1 125.2(5) . .
P1 O36 W3 127.8(5) . .
W1 O36 W3 88.0(3) . .
P1 O36 W2 125.1(5) . .
W1 O36 W2 89.4(3) . .
W3 O36 W2 89.3(3) . .
P1 O37 W6 126.4(5) . .
P1 O37 W4 125.2(5) . .
W6 O37 W4 89.4(3) . .
P1 O37 W5 127.1(5) . .
W6 O37 W5 87.8(3) . .
W4 O37 W5 88.7(3) . .
P1 O38 W8 124.1(5) . .
P1 O38 W9 125.3(5) . .
W8 O38 W9 90.2(3) . .
P1 O38 W7 126.8(5) . .
W8 O38 W7 89.4(3) . .
W9 O38 W7 89.8(3) . .
P1 O39 W10 127.4(5) . .
P1 O39 W11 127.5(5) . .
W10 O39 W11 89.2(3) . .
C1 O40 Dy1 119.5(8) . .
O41 C1 O40 127.4(12) 3_766 .
O41 C1 C1 116.6(16) 3_766 3_766
O40 C1 C1 116.0(15) . 3_766
N1 C2 H2A 109.5 . .
N1 C2 H2B 109.5 . .
H2A C2 H2B 109.5 . .
N1 C2 H2C 109.5 . .
H2A C2 H2C 109.5 . .
H2B C2 H2C 109.5 . .
N1 C3 H3A 109.5 . .
N1 C3 H3B 109.5 . .
H3A C3 H3B 109.5 . .
N1 C3 H3C 109.5 . .
H3A C3 H3C 109.5 . .
H3B C3 H3C 109.5 . .
N1 C4 H4A 109.5 . .
N1 C4 H4B 109.5 . .
H4A C4 H4B 109.5 . .
N1 C4 H4C 109.5 . .
H4A C4 H4C 109.5 . .
H4B C4 H4C 109.5 . .
N1 C5 H5A 109.5 . .
N1 C5 H5B 109.5 . .
H5A C5 H5B 109.5 . .
N1 C5 H5C 109.5 . .
H5A C5 H5C 109.5 . .
H5B C5 H5C 109.5 . .
N2 C6 H6A 109.5 . .
N2 C6 H6B 109.5 . .
H6A C6 H6B 109.5 . .
N2 C6 H6C 109.5 . .
H6A C6 H6C 109.5 . .
H6B C6 H6C 109.5 . .
N2 C7 H7A 109.5 . .
N2 C7 H7B 109.5 . .
H7A C7 H7B 109.5 . .
N2 C7 H7C 109.5 . .
H7A C7 H7C 109.5 . .
H7B C7 H7C 109.5 . .
N2 C8 H8A 109.5 . .
N2 C8 H8B 109.5 . .
H8A C8 H8B 109.5 . .
N2 C8 H8C 109.5 . .
H8A C8 H8C 109.5 . .
H8B C8 H8C 109.5 . .
N2 C9 H9A 109.5 . .
N2 C9 H9B 109.5 . .
H9A C9 H9B 109.5 . .
N2 C9 H9C 109.5 . .
H9A C9 H9C 109.5 . .
H9B C9 H9C 109.5 . .
N3 C10 H10A 109.5 . .
N3 C10 H10B 109.5 . .
H10A C10 H10B 109.5 . .
N3 C10 H10C 109.5 . .
H10A C10 H10C 109.5 . .
H10B C10 H10C 109.5 . .
N3 C11 H11A 109.5 . .
N3 C11 H11B 109.5 . .
H11A C11 H11B 109.5 . .
N3 C11 H11C 109.5 . .
H11A C11 H11C 109.5 . .
H11B C11 H11C 109.5 . .
N3 C12 H12A 109.5 . .
N3 C12 H12B 109.5 . .
H12A C12 H12B 109.5 . .
N3 C12 H12C 109.5 . .
H12A C12 H12C 109.5 . .
H12B C12 H12C 109.5 . .
N3 C13 H13A 109.5 . .
N3 C13 H13B 109.5 . .
H13A C13 H13B 109.5 . .
N3 C13 H13C 109.5 . .
H13A C13 H13C 109.5 . .
H13B C13 H13C 109.5 . .
N4 C14 H14A 109.5 . .
N4 C14 H14B 109.5 . .
H14A C14 H14B 109.5 . .
N4 C14 H14C 109.5 . .
H14A C14 H14C 109.5 . .
H14B C14 H14C 109.5 . .
N4 C15 H15A 109.5 . .
N4 C15 H15B 109.5 . .
H15A C15 H15B 109.5 . .
N4 C15 H15C 109.5 . .
H15A C15 H15C 109.5 . .
H15B C15 H15C 109.5 . .
N4 C16 H16A 109.5 . .
N4 C16 H16B 109.5 . .
H16A C16 H16B 109.5 . .
N4 C16 H16C 109.5 . .
H16A C16 H16C 109.5 . .
H16B C16 H16C 109.5 . .
N4 C17 H17A 109.5 . .
N4 C17 H17B 109.5 . .
H17A C17 H17B 109.5 . .
N4 C17 H17C 109.5 . .
H17A C17 H17C 109.5 . .
H17B C17 H17C 109.5 . .
N5 C18 H18A 109.5 . .
N5 C18 H18B 109.5 . .
H18A C18 H18B 109.5 . .
N5 C18 H18C 109.5 . .
H18A C18 H18C 109.5 . .
H18B C18 H18C 109.5 . .
N5 C19 H19A 109.5 . .
N5 C19 H19B 109.5 . .
H19A C19 H19B 109.5 . .
N5 C19 H19C 109.5 . .
H19A C19 H19C 109.5 . .
H19B C19 H19C 109.5 . .
N5 C20 H20A 109.5 . .
N5 C20 H20B 109.5 . .
H20A C20 H20B 109.5 . .
N5 C20 H20C 109.5 . .
H20A C20 H20C 109.5 . .
H20B C20 H20C 109.5 . .
N5 C21 H21A 109.5 . .
N5 C21 H21B 109.5 . .
H21A C21 H21B 109.5 . .
N5 C21 H21C 109.5 . .
H21A C21 H21C 109.5 . .
H21B C21 H21C 109.5 . .
C5 N1 C4 112.5(17) . .
C5 N1 C3 111(2) . .
C4 N1 C3 112(2) . .
C5 N1 C2 107(2) . .
C4 N1 C2 109(2) . .
C3 N1 C2 105(2) . .
C6 N2 C9 112(2) . .
C6 N2 C7 113(2) . .
C9 N2 C7 112.0(17) . .
C6 N2 C8 107(2) . .
C9 N2 C8 108.7(18) . .
C7 N2 C8 105(2) . .
C11 N3 C10 109.9(10) . .
C11 N3 C13 110.5(10) . .
C10 N3 C13 110.0(10) . .
C11 N3 C12 109.7(10) . .
C10 N3 C12 108.3(10) . .
C13 N3 C12 108.4(10) . .
C14 N4 C15 105(3) . .
C14 N4 C17 122(3) . .
C15 N4 C17 121(3) . .
C14 N4 C16 92(3) . .
C15 N4 C16 91(3) . .
C17 N4 C16 119(3) . .
C20 N5 C18 101(4) . .
C20 N5 C21 141(5) . .
C18 N5 C21 118(4) . .
C20 N5 C19 82(4) . .
C18 N5 C19 87(3) . .
C21 N5 C19 102(4) . .
C1 O41 Dy1 119.6(8) 3_766 .

loop_
_geom_bond_atom_site_label_1
_geom_bond_atom_site_label_2
_geom_bond_distance
_geom_bond_site_symmetry_2
W1 O1 1.699(10) .
W1 O26 1.839(9) .
W1 O12 1.901(10) .
W1 O21 1.913(10) .
W1 O14 1.920(9) .
W1 O36 2.408(8) .
W2 O2 1.704(10) .
W2 O32 1.747(9) .
W2 O30 1.916(9) .
W2 O12 1.942(10) .
W2 O13 2.007(9) .
W2 O36 2.470(9) .
W3 O3 1.667(10) .
W3 O13 1.856(9) .
W3 O27 1.908(9) .
W3 O14 1.914(10) .
W3 O17 1.941(11) .
W3 O36 2.468(9) .
W4 O4 1.710(10) .
W4 O35 1.759(9) .
W4 O30 1.886(9) .
W4 O15 1.943(9) .
W4 O24 2.031(10) .
W4 O37 2.469(9) .
W5 O5 1.698(10) .
W5 O24 1.836(10) .
W5 O27 1.888(10) .
W5 O18 1.918(10) .
W5 O16 1.940(11) .
W5 O37 2.489(8) .
W6 O6 1.702(10) .
W6 O34 1.865(9) .
W6 O15 1.896(10) .
W6 O18 1.899(10) .
W6 O28 1.914(10) .
W6 O37 2.401(8) .
W7 O7 1.677(10) .
W7 O17 1.857(11) .
W7 O16 1.874(11) .
W7 O23 1.884(11) .
W7 O19 1.903(11) .
W7 O38 2.445(9) .
W8 O8 1.688(10) .
W8 O29 1.804(10) .
W8 O28 1.895(10) .
W8 O20 1.930(11) .
W8 O23 1.944(11) .
W8 O38 2.395(9) .
W9 O9 1.714(11) .
W9 O22 1.823(10) .
W9 O21 1.888(11) .
W9 O20 1.912(11) .
W9 O19 1.948(11) .
W9 O38 2.399(10) .
W10 O10 1.707(9) .
W10 O25 1.770(9) .
W10 O31 1.935(10) .
W10 O34 1.940(9) .
W10 O29 2.059(10) .
W10 O39 2.392(9) .
W11 O11 1.695(10) .
W11 O33 1.782(9) .
W11 O31 1.880(9) .
W11 O26 1.958(9) .
W11 O22 2.025(9) .
W11 O39 2.401(9) .
Dy1 O32 2.251(9) .
Dy1 O25 2.263(9) .
Dy1 O35 2.275(9) .
Dy1 O33 2.291(9) .
Dy1 O1W 2.353(10) .
Dy1 O41 2.363(9) .
Dy1 O40 2.370(9) .
P1 O39 1.502(9) .
P1 O36 1.512(9) .
P1 O37 1.519(9) .
P1 O38 1.558(9) .
O40 C1 1.253(16) .
C1 O41 1.248(15) 3_766
C1 C1 1.55(3) 3_766
C2 N1 1.44(4) .
C2 H2A 0.9600 .
C2 H2B 0.9600 .
C2 H2C 0.9600 .
C3 N1 1.45(3) .
C3 H3A 0.9600 .
C3 H3B 0.9600 .
C3 H3C 0.9600 .
C4 N1 1.42(2) .
C4 H4A 0.9600 .
C4 H4B 0.9600 .
C4 H4C 0.9600 .
C5 N1 1.40(2) .
C5 H5A 0.9600 .
C5 H5B 0.9600 .
C5 H5C 0.9600 .
C6 N2 1.39(3) .
C6 H6A 0.9600 .
C6 H6B 0.9600 .
C6 H6C 0.9600 .
C7 N2 1.45(2) .
C7 H7A 0.9600 .
C7 H7B 0.9600 .
C7 H7C 0.9600 .
C8 N2 1.54(3) .
C8 H8A 0.9600 .
C8 H8B 0.9600 .
C8 H8C 0.9600 .
C9 N2 1.42(2) .
C9 H9A 0.9600 .
C9 H9B 0.9600 .
C9 H9C 0.9600 .
C10 N3 1.426(19) .
C10 H10A 0.9600 .
C10 H10B 0.9600 .
C10 H10C 0.9600 .
C11 N3 1.422(19) .
C11 H11A 0.9600 .
C11 H11B 0.9600 .
C11 H11C 0.9600 .
C12 N3 1.43(2) .
C12 H12A 0.9600 .
C12 H12B 0.9600 .
C12 H12C 0.9600 .
C13 N3 1.426(19) .
C13 H13A 0.9600 .
C13 H13B 0.9600 .
C13 H13C 0.9600 .
C14 N4 1.498(19) .
C14 H14A 0.9600 .
C14 H14B 0.9600 .
C14 H14C 0.9600 .
C15 N4 1.499(19) .
C15 H15A 0.9600 .
C15 H15B 0.9600 .
C15 H15C 0.9600 .
C16 N4 1.505(19) .
C16 H16A 0.9600 .
C16 H16B 0.9600 .
C16 H16C 0.9600 .
C17 N4 1.502(19) .
C17 H17A 0.9600 .
C17 H17B 0.9600 .
C17 H17C 0.9600 .
C18 N5 1.58(3) .
C18 H18A 0.9600 .
C18 H18B 0.9600 .
C18 H18C 0.9600 .
C19 N5 1.59(3) .
C19 H19A 0.9600 .
C19 H19B 0.9600 .
C19 H19C 0.9600 .
C20 N5 1.58(3) .
C20 H20A 0.9600 .
C20 H20B 0.9600 .
C20 H20C 0.9600 .
C21 N5 1.59(3) .
C21 H21A 0.9600 .
C21 H21B 0.9600 .
C21 H21C 0.9600 .
O41 C1 1.248(15) 3_766
